data_7019229
loop_
_publ_author_name
'Li, Junye'
'Wang, Chenggen'
'Li, Xiaoyan'
'Sun, Hongjian'

_publ_section_title
;
 C-Cl bond activation of ortho-chlorinated benzamides by nickel and cobalt
 compounds supported with phosphine ligands.
;
_journal_issue 28
_journal_name_full 'Dalton transactions (Cambridge, England : 2003)'
_journal_page_first 8715
_journal_page_last 8722
_journal_paper_doi 10.1039/c2dt12395a
_journal_volume 41
_journal_year 2012
_chemical_formula_moiety 'C20 H30 Cl N Ni O P2'
_chemical_formula_sum 'C20 H30 Cl N Ni O P2'
_chemical_formula_weight 456.53
_chemical_name_systematic
;
?
;
_space_group_IT_number 14
_symmetry_cell_setting monoclinic
_symmetry_space_group_name_Hall '-P 2ybc'
_symmetry_space_group_name_H-M 'P 1 21/c 1'
_atom_sites_solution_hydrogens geom
_atom_sites_solution_primary direct
_atom_sites_solution_secondary difmap
_audit_creation_method SHELXL-97
_cell_angle_alpha 90.00
_cell_angle_beta 106.80(3)
_cell_angle_gamma 90.00
_cell_formula_units_Z 4
_cell_length_a 13.506(3)
_cell_length_b 14.564(3)
_cell_length_c 12.115(2)
_cell_measurement_temperature 423(2)
_cell_volume 2281.3(9)
_computing_cell_refinement 'Bruker XSCANS'
_computing_data_collection 'Bruker XSCANS'
_computing_data_reduction 'Bruker SHELXTL'
_computing_molecular_graphics 'Bruker SHELXTL'
_computing_publication_material 'Bruker SHELXTL'
_computing_structure_refinement 'SHELXL-97 (Sheldrick, 1997)'
_computing_structure_solution 'SHELXS-97 (Sheldrick, 1990)'
_diffrn_ambient_temperature 423(2)
_diffrn_measured_fraction_theta_full 0.945
_diffrn_measured_fraction_theta_max 0.945
_diffrn_measurement_device_type 'Bruker P4'
_diffrn_measurement_method '\w scans'
_diffrn_radiation_monochromator graphite
_diffrn_radiation_source 'fine-focus sealed tube'
_diffrn_radiation_type MoK\a
_diffrn_radiation_wavelength 0.71073
_diffrn_reflns_av_R_equivalents 0.0606
_diffrn_reflns_av_sigmaI/netI 0.0510
_diffrn_reflns_limit_h_max 15
_diffrn_reflns_limit_h_min -17
_diffrn_reflns_limit_k_max 18
_diffrn_reflns_limit_k_min -17
_diffrn_reflns_limit_l_max 14
_diffrn_reflns_limit_l_min -14
_diffrn_reflns_number 10503
_diffrn_reflns_theta_full 26.70
_diffrn_reflns_theta_max 26.70
_diffrn_reflns_theta_min 1.57
_exptl_absorpt_coefficient_mu 1.117
_exptl_absorpt_correction_type none
_exptl_crystal_density_diffrn 1.329
_exptl_crystal_density_method 'not measured'
_exptl_crystal_F_000 960
_exptl_crystal_size_max 0.30
_exptl_crystal_size_mid 0.28
_exptl_crystal_size_min 0.25
_refine_diff_density_max 0.728
_refine_diff_density_min -1.110
_refine_diff_density_rms 0.089
_refine_ls_extinction_method none
_refine_ls_goodness_of_fit_ref 0.825
_refine_ls_hydrogen_treatment mixed
_refine_ls_matrix_type full
_refine_ls_number_parameters 278
_refine_ls_number_reflns 4562
_refine_ls_number_restraints 0
_refine_ls_restrained_S_all 0.825
_refine_ls_R_factor_all 0.0517
_refine_ls_R_factor_gt 0.0424
_refine_ls_shift/su_max 0.144
_refine_ls_shift/su_mean 0.006
_refine_ls_structure_factor_coef Fsqd
_refine_ls_weighting_details 'calc w=1/[\s^2^(Fo^2^)+(0.1000P)^2^+0.0000P] where P=(Fo^2^+2Fc^2^)/3'
_refine_ls_weighting_scheme calc
_refine_ls_wR_factor_gt 0.1107
_refine_ls_wR_factor_ref 0.1174
_reflns_number_gt 3752
_reflns_number_total 4832
_reflns_threshold_expression >2sigma(I)
_cod_data_source_file c2dt12395a.txt
_cod_data_source_block sun12a
_cod_depositor_comments
;
The following automatic conversions were performed:

'_symmetry_cell_setting' value 'Monoclinic' changed to 'monoclinic'
according to /home/saulius/struct/CIF-dictionaries/cif_core.dic
dictionary named 'cif_core.dic' version 2.4.1 from 2010-06-29.

Automatic conversion script
Id: cif_fix_values 1891 2012-01-12 08:04:46Z andrius 
;
_cod_original_cell_volume 2281.3(8)
_cod_original_sg_symbol_H-M P2(1)/c
_cod_database_code 7019229

loop_
_symmetry_equiv_pos_as_xyz
'x, y, z'
'-x, y+1/2, -z+1/2'
'-x, -y, -z'
'x, -y-1/2, z-1/2'

loop_
_atom_site_label
_atom_site_type_symbol
_atom_site_fract_x
_atom_site_fract_y
_atom_site_fract_z
_atom_site_U_iso_or_equiv
_atom_site_adp_type
_atom_site_occupancy
_atom_site_symmetry_multiplicity
_atom_site_calc_flag
_atom_site_refinement_flags
Ni1 Ni -0.279430(18) 0.357029(18) -0.15180(2) 0.02212(12) Uani 1 1 d .
P1 P -0.44408(4) 0.35874(4) -0.15934(6) 0.02924(17) Uani 1 1 d .
P2 P -0.11716(4) 0.35873(4) -0.15445(6) 0.02433(16) Uani 1 1 d .
Cl1 Cl -0.25208(5) 0.22761(4) -0.05238(6) 0.03922(18) Uani 1 1 d .
O1 O -0.26340(15) 0.67872(11) -0.09634(17) 0.0395(4) Uani 1 1 d .
N1 N -0.25536(15) 0.53553(13) -0.02109(18) 0.0270(4) Uani 1 1 d .
C1 C -0.4761(2) 0.3184(2) -0.0323(3) 0.0446(7) Uani 1 1 d .
H1A H -0.4423 0.3563 0.0324 0.067 Uiso 1 1 calc R
H1B H -0.4534 0.2560 -0.0167 0.067 Uiso 1 1 calc R
H1C H -0.5496 0.3215 -0.0455 0.067 Uiso 1 1 calc R
C2 C -0.5119(2) 0.2805(3) -0.2720(3) 0.0603(9) Uani 1 1 d .
H2A H -0.4855 0.2195 -0.2534 0.090 Uiso 1 1 calc R
H2B H -0.5018 0.2991 -0.3440 0.090 Uiso 1 1 calc R
H2C H -0.5844 0.2814 -0.2783 0.090 Uiso 1 1 calc R
C3 C -0.5180(2) 0.4640(2) -0.1952(3) 0.0559(9) Uani 1 1 d .
H3A H -0.5891 0.4520 -0.2005 0.084 Uiso 1 1 calc R
H3B H -0.5132 0.4868 -0.2678 0.084 Uiso 1 1 calc R
H3C H -0.4909 0.5089 -0.1362 0.084 Uiso 1 1 calc R
C4 C -0.07144(18) 0.45274(19) -0.2244(3) 0.0417(7) Uani 1 1 d .
H4A H 0.0012 0.4454 -0.2148 0.062 Uiso 1 1 calc R
H4B H -0.0831 0.5098 -0.1905 0.062 Uiso 1 1 calc R
H4C H -0.1082 0.4529 -0.3051 0.062 Uiso 1 1 calc R
C5 C -0.0843(2) 0.25950(19) -0.2264(3) 0.0420(7) Uani 1 1 d .
H5A H -0.1264 0.2586 -0.3052 0.063 Uiso 1 1 calc R
H5B H -0.0964 0.2047 -0.1882 0.063 Uiso 1 1 calc R
H5C H -0.0127 0.2626 -0.2239 0.063 Uiso 1 1 calc R
C6 C -0.02649(19) 0.3566(2) -0.0112(3) 0.0473(8) Uani 1 1 d .
H6A H -0.0368 0.3018 0.0280 0.071 Uiso 1 1 calc R
H6B H -0.0376 0.4094 0.0313 0.071 Uiso 1 1 calc R
H6C H 0.0429 0.3577 -0.0170 0.071 Uiso 1 1 calc R
C7 C -0.30558(15) 0.45883(15) -0.2535(2) 0.0239(5) Uani 1 1 d .
C8 C -0.33226(17) 0.43249(18) -0.3699(2) 0.0306(5) Uani 1 1 d .
C9 C -0.35233(19) 0.4960(2) -0.4586(3) 0.0392(6) Uani 1 1 d .
C10 C -0.3461(2) 0.5891(2) -0.4336(2) 0.0414(6) Uani 1 1 d .
C11 C -0.31983(18) 0.61742(18) -0.3201(2) 0.0326(5) Uani 1 1 d .
C12 C -0.29981(15) 0.55365(15) -0.2294(2) 0.0256(5) Uani 1 1 d .
C13 C -0.27154(15) 0.59559(15) -0.1108(2) 0.0247(5) Uani 1 1 d .
C14 C -0.22661(15) 0.55410(14) 0.0988(2) 0.0239(4) Uani 1 1 d .
C15 C -0.20974(17) 0.64166(15) 0.1457(2) 0.0269(5) Uani 1 1 d .
C16 C -0.17789(17) 0.65278(16) 0.2646(2) 0.0297(5) Uani 1 1 d .
C17 C -0.16165(16) 0.57819(17) 0.3393(2) 0.0294(5) Uani 1 1 d .
C18 C -0.18224(17) 0.49086(17) 0.2910(2) 0.0298(5) Uani 1 1 d .
C19 C -0.21372(16) 0.47846(16) 0.1725(2) 0.0267(5) Uani 1 1 d .
C20 C -0.1204(2) 0.5923(2) 0.4677(2) 0.0436(6) Uani 1 1 d .
H20A H -0.1371 0.5399 0.5069 0.065 Uiso 1 1 calc R
H20B H -0.1511 0.6462 0.4893 0.065 Uiso 1 1 calc R
H20C H -0.0467 0.5997 0.4885 0.065 Uiso 1 1 calc R
H19 H -0.2267(19) 0.420(2) 0.141(2) 0.030(7) Uiso 1 1 d .
H11 H -0.312(2) 0.677(2) -0.300(3) 0.044(8) Uiso 1 1 d .
H16 H -0.167(2) 0.7121(18) 0.298(2) 0.029(6) Uiso 1 1 d .
H10 H -0.360(3) 0.632(2) -0.495(3) 0.055(10) Uiso 1 1 d .
H18 H -0.175(2) 0.4387(18) 0.339(2) 0.029(7) Uiso 1 1 d .
H8 H -0.334(2) 0.3716(19) -0.388(3) 0.032(7) Uiso 1 1 d .
H15 H -0.217(2) 0.690(2) 0.103(3) 0.033(7) Uiso 1 1 d .
H1 H -0.269(2) 0.479(2) -0.042(3) 0.038(8) Uiso 1 1 d .
H9 H -0.367(2) 0.476(2) -0.535(3) 0.047(9) Uiso 1 1 d .

loop_
_atom_site_aniso_label
_atom_site_aniso_U_11
_atom_site_aniso_U_22
_atom_site_aniso_U_33
_atom_site_aniso_U_23
_atom_site_aniso_U_13
_atom_site_aniso_U_12
Ni1 0.01705(16) 0.02664(17) 0.0234(2) -0.00099(10) 0.00690(12) -0.00147(9)
P1 0.0181(3) 0.0439(4) 0.0268(4) -0.0004(2) 0.0081(2) -0.0035(2)
P2 0.0170(3) 0.0301(3) 0.0261(4) 0.0002(2) 0.0065(2) -0.00034(18)
Cl1 0.0382(3) 0.0358(3) 0.0492(4) 0.0135(3) 0.0215(3) 0.0040(2)
O1 0.0531(11) 0.0283(8) 0.0313(11) 0.0019(7) 0.0031(8) -0.0009(8)
N1 0.0325(9) 0.0234(9) 0.0233(11) -0.0003(7) 0.0050(8) 0.0004(7)
C1 0.0325(12) 0.0728(19) 0.0333(17) 0.0043(13) 0.0170(11) 0.0021(12)
C2 0.0395(15) 0.099(3) 0.043(2) -0.0207(17) 0.0121(13) -0.0333(16)
C3 0.0284(13) 0.0682(19) 0.076(2) 0.0196(17) 0.0235(14) 0.0144(13)
C4 0.0235(11) 0.0457(14) 0.059(2) 0.0163(13) 0.0166(11) 0.0011(10)
C5 0.0346(12) 0.0434(14) 0.0536(19) -0.0127(12) 0.0218(12) -0.0022(11)
C6 0.0242(12) 0.080(2) 0.0351(17) -0.0015(13) 0.0041(11) -0.0034(11)
C7 0.0152(9) 0.0339(11) 0.0228(12) 0.0020(8) 0.0055(8) 0.0003(7)
C8 0.0246(10) 0.0412(13) 0.0258(13) -0.0033(10) 0.0067(9) -0.0018(9)
C9 0.0337(12) 0.0597(16) 0.0221(15) 0.0003(11) 0.0047(10) 0.0039(11)
C10 0.0438(14) 0.0523(15) 0.0261(15) 0.0135(12) 0.0071(11) 0.0104(12)
C11 0.0295(11) 0.0371(12) 0.0302(14) 0.0089(10) 0.0068(9) 0.0069(10)
C12 0.0185(9) 0.0346(11) 0.0228(12) 0.0033(9) 0.0042(8) 0.0025(8)
C13 0.0187(9) 0.0285(10) 0.0257(13) 0.0030(9) 0.0043(8) 0.0015(8)
C14 0.0179(9) 0.0314(10) 0.0221(12) 0.0007(9) 0.0055(8) 0.0018(8)
C15 0.0257(10) 0.0297(12) 0.0253(14) 0.0013(9) 0.0075(9) 0.0039(8)
C16 0.0258(11) 0.0336(12) 0.0310(14) -0.0074(10) 0.0102(9) 0.0008(8)
C17 0.0233(10) 0.0435(12) 0.0235(13) -0.0008(9) 0.0100(8) 0.0044(9)
C18 0.0269(10) 0.0372(12) 0.0257(14) 0.0074(10) 0.0083(9) 0.0028(9)
C19 0.0237(10) 0.0279(11) 0.0288(13) 0.0013(9) 0.0081(8) -0.0008(8)
C20 0.0440(14) 0.0562(16) 0.0294(16) -0.0031(12) 0.0083(11) 0.0028(12)

loop_
_atom_type_symbol
_atom_type_description
_atom_type_scat_dispersion_real
_atom_type_scat_dispersion_imag
_atom_type_scat_source
C C 0.0033 0.0016 'International Tables Vol C Tables 4.2.6.8 and 6.1.1.4'
H H 0.0000 0.0000 'International Tables Vol C Tables 4.2.6.8 and 6.1.1.4'
N N 0.0061 0.0033 'International Tables Vol C Tables 4.2.6.8 and 6.1.1.4'
O O 0.0106 0.0060 'International Tables Vol C Tables 4.2.6.8 and 6.1.1.4'
P P 0.1023 0.0942 'International Tables Vol C Tables 4.2.6.8 and 6.1.1.4'
Cl Cl 0.1484 0.1585 'International Tables Vol C Tables 4.2.6.8 and 6.1.1.4'
Ni Ni 0.3393 1.1124 'International Tables Vol C Tables 4.2.6.8 and 6.1.1.4'

loop_
_geom_angle_atom_site_label_1
_geom_angle_atom_site_label_2
_geom_angle_atom_site_label_3
_geom_angle
C7 Ni1 P1 88.17(7)
C7 Ni1 P2 88.91(7)
P1 Ni1 P2 176.66(3)
C7 Ni1 Cl1 172.91(7)
P1 Ni1 Cl1 92.29(3)
P2 Ni1 Cl1 90.42(3)
C3 P1 C1 103.13(16)
C3 P1 C2 103.17(18)
C1 P1 C2 104.05(16)
C3 P1 Ni1 120.01(10)
C1 P1 Ni1 116.61(9)
C2 P1 Ni1 108.04(11)
C5 P2 C6 104.85(15)
C5 P2 C4 102.39(15)
C6 P2 C4 103.51(14)
C5 P2 Ni1 112.46(9)
C6 P2 Ni1 112.70(10)
C4 P2 Ni1 119.42(8)
C13 N1 C14 128.93(19)
C8 C7 C12 117.3(2)
C8 C7 Ni1 112.63(17)
C12 C7 Ni1 130.03(18)
C9 C8 C7 122.2(2)
C10 C9 C8 119.8(3)
C9 C10 C11 119.5(3)
C10 C11 C12 121.2(2)
C11 C12 C7 120.0(2)
C11 C12 C13 114.6(2)
C7 C12 C13 125.4(2)
O1 C13 N1 122.2(2)
O1 C13 C12 121.7(2)
N1 C13 C12 116.04(19)
C19 C14 C15 119.2(2)
C19 C14 N1 116.8(2)
C15 C14 N1 124.0(2)
C14 C15 C16 119.8(2)
C17 C16 C15 121.8(2)
C16 C17 C18 117.7(2)
C16 C17 C20 120.5(2)
C18 C17 C20 121.8(2)
C19 C18 C17 121.2(2)
C18 C19 C14 120.2(2)

loop_
_geom_bond_atom_site_label_1
_geom_bond_atom_site_label_2
_geom_bond_distance
Ni1 C7 1.895(2)
Ni1 P1 2.1992(8)
Ni1 P2 2.2012(7)
Ni1 Cl1 2.2096(7)
P1 C3 1.812(3)
P1 C1 1.812(3)
P1 C2 1.811(3)
P2 C5 1.808(3)
P2 C6 1.812(3)
P2 C4 1.810(3)
O1 C13 1.224(3)
N1 C13 1.363(3)
N1 C14 1.417(3)
C7 C8 1.403(3)
C7 C12 1.409(3)
C8 C9 1.385(4)
C9 C10 1.386(4)
C10 C11 1.379(4)
C11 C12 1.404(3)
C12 C13 1.505(3)
C14 C19 1.397(3)
C14 C15 1.388(3)
C15 C16 1.389(4)
C16 C17 1.390(4)
C17 C18 1.394(4)
C17 C20 1.507(4)
C18 C19 1.386(4)
